data_4100944
loop_
_publ_author_name
'Isaacs, Lyle'
'Park, Sang-Kyu'
'Liu, Simin'
'Ko, Young Ho'
'Selvapalam, Narayanan'
'Kim, Youngkook'
'Kim, Hyunuk'
'Zavalij, Peter Y.'
'Kim, Ghyung-Hwa'
'Lee, Heung-Soo'
'Kim, Kimoon'

_publ_section_title
;
The Inverted Cucurbit[n]uril Family
;
_journal_issue 51
_journal_name_full 'Journal of the American Chemical Society'
_journal_page_first 18000
_journal_page_last 18001
_journal_paper_doi 10.1021/ja056988k
_journal_volume 127
_journal_year 2005
_chemical_formula_moiety 'C42 H42 N28 O14, C4 H8 O, 14(H2 O)'
_chemical_formula_sum 'C46 H78 N28 O29'
_chemical_formula_weight 1487.36
_chemical_name_common 'inverted cucurbit[7]uril tetrahydrofuran-clathrate tetradecahydrate'
_space_group_IT_number 148
_symmetry_cell_setting rhombohedral
_symmetry_space_group_name_Hall '-R 3'
_symmetry_space_group_name_H-M 'R -3 :H'
_cell_angle_alpha 90.00
_cell_angle_beta 90.00
_cell_angle_gamma 120.00
_cell_formula_units_Z 18
_cell_length_a 32.200(5)
_cell_length_b 32.200(5)
_cell_length_c 32.581(7)
_cell_measurement_temperature 100(2)
_cell_volume 29255(8)
_diffrn_ambient_temperature 100(2)
_exptl_crystal_density_diffrn 1.520
_cod_original_sg_symbol_H-M 'R -3'
_cod_database_code 4100944

loop_
_symmetry_equiv_pos_as_xyz
'x, y, z'
'-y, x-y, z'
'-x+y, -x, z'
'x+2/3, y+1/3, z+1/3'
'-y+2/3, x-y+1/3, z+1/3'
'-x+y+2/3, -x+1/3, z+1/3'
'x+1/3, y+2/3, z+2/3'
'-y+1/3, x-y+2/3, z+2/3'
'-x+y+1/3, -x+2/3, z+2/3'
'-x, -y, -z'
'y, -x+y, -z'
'x-y, x, -z'
'-x+2/3, -y+1/3, -z+1/3'
'y+2/3, -x+y+1/3, -z+1/3'
'x-y+2/3, x+1/3, -z+1/3'
'-x+1/3, -y+2/3, -z+2/3'
'y+1/3, -x+y+2/3, -z+2/3'
'x-y+1/3, x+2/3, -z+2/3'

loop_
_atom_site_label
_atom_site_type_symbol
_atom_site_fract_x
_atom_site_fract_y
_atom_site_fract_z
_atom_site_U_iso_or_equiv
_atom_site_adp_type
_atom_site_occupancy
_atom_site_symmetry_multiplicity
_atom_site_calc_flag
_atom_site_refinement_flags
_atom_site_disorder_assembly
_atom_site_disorder_group
O1 O 0.85675(10) 0.86810(10) 0.22510(8) 0.0282(8) Uani 1 1 d . . .
O2 O 0.77302(10) 0.74889(10) 0.11676(9) 0.0270(8) Uani 1 1 d . . .
O3 O 0.67231(9) 0.67608(9) 0.04781(8) 0.0235(8) Uani 1 1 d . . .
O4 O 0.55811(9) 0.67113(10) 0.05703(9) 0.0265(8) Uani 1 1 d . . .
O5 O 0.52801(10) 0.73604(10) 0.13705(8) 0.0288(8) Uani 1 1 d . . .
O6 O 0.60331(10) 0.82089(10) 0.21556(9) 0.0309(8) Uani 1 1 d . . .
O7 O 0.73213(11) 0.87459(11) 0.25130(8) 0.0319(8) Uani 1 1 d . . .
O8 O 0.91489(9) 1.01987(9) 0.10388(8) 0.0220(8) Uani 1 1 d . . .
O9 O 0.86111(9) 0.91950(9) 0.00081(8) 0.0231(8) Uani 1 1 d . . .
O10 O 0.75436(10) 0.85577(10) -0.06472(9) 0.0292(8) Uani 1 1 d . . .
O11 O 0.63451(10) 0.85448(10) -0.05149(9) 0.0312(8) Uani 1 1 d . . .
O12 O 0.58974(11) 0.91214(10) 0.03154(9) 0.0336(8) Uani 1 1 d . . .
O13 O 0.64306(9) 0.99619(10) 0.11154(8) 0.0233(8) Uani 1 1 d . . .
O14 O 0.76394(10) 1.02269(10) 0.12752(9) 0.0263(8) Uani 1 1 d . . .
N1 N 0.84169(13) 0.86868(12) 0.15587(10) 0.0264(9) Uani 1 1 d . . .
N2 N 0.84390(11) 0.81869(11) 0.10302(10) 0.0207(9) Uani 1 1 d . . .
N3 N 0.80426(11) 0.76964(11) 0.05144(9) 0.0198(9) Uani 1 1 d . . .
N4 N 0.73592(12) 0.72775(11) 0.00699(9) 0.0203(9) Uani 1 1 d . . .
N5 N 0.66194(11) 0.70290(11) -0.01458(9) 0.0204(9) Uani 1 1 d . . .
N6 N 0.58767(11) 0.70391(11) -0.00745(10) 0.0222(9) Uani 1 1 d . . .
N7 N 0.53913(12) 0.72314(11) 0.02505(10) 0.0249(9) Uani 1 1 d . . .
N8 N 0.50905(13) 0.75711(11) 0.07488(10) 0.0257(9) Uani 1 1 d . . .
N9 N 0.52268(12) 0.80426(11) 0.12851(10) 0.0247(9) Uani 1 1 d . . .
N10 N 0.56644(11) 0.85750(11) 0.18453(9) 0.0196(9) Uani 1 1 d . . .
N11 N 0.63548(11) 0.90331(11) 0.21754(10) 0.0192(9) Uani 1 1 d . . .
N12 N 0.71780(11) 0.93708(12) 0.23929(10) 0.0231(9) Uani 1 1 d . . .
N13 N 0.79234(12) 0.95183(12) 0.23650(10) 0.0261(9) Uani 1 1 d . . .
N14 N 0.83283(13) 0.91862(13) 0.19676(10) 0.0287(10) Uani 1 1 d . . .
N15 N 0.84602(11) 0.97563(11) 0.14167(10) 0.0224(9) Uani 1 1 d . . .
N16 N 0.87751(11) 0.93713(11) 0.10953(10) 0.0205(9) Uani 1 1 d . . .
N17 N 0.87950(11) 0.88723(11) 0.05610(9) 0.0174(9) Uani 1 1 d . . .
N18 N 0.83795(10) 0.83867(10) 0.00464(9) 0.0166(8) Uani 1 1 d . . .
N19 N 0.76772(11) 0.79682(11) -0.03858(10) 0.0216(9) Uani 1 1 d . . .
N20 N 0.69391(11) 0.77772(11) -0.05398(10) 0.0231(9) Uani 1 1 d . . .
N21 N 0.61772(11) 0.77600(12) -0.04965(11) 0.0280(10) Uani 1 1 d . . .
N22 N 0.56840(12) 0.79443(12) -0.01822(10) 0.0275(10) Uani 1 1 d . . .
N23 N 0.54081(12) 0.82979(12) 0.03333(9) 0.0252(9) Uani 1 1 d . . .
N24 N 0.53910(12) 0.87321(11) 0.08543(10) 0.0247(9) Uani 1 1 d . . .
N25 N 0.58341(11) 0.92670(11) 0.14160(10) 0.0240(9) Uani 1 1 d . . .
N26 N 0.64892(11) 0.97320(11) 0.17755(9) 0.0201(9) Uani 1 1 d . . .
N27 N 0.73228(11) 1.00203(11) 0.19293(9) 0.0193(9) Uani 1 1 d . . .
N28 N 0.80109(11) 1.00390(11) 0.17894(9) 0.0191(9) Uani 1 1 d . . .
C1 C 0.84501(14) 0.88445(15) 0.19541(13) 0.0245(11) Uani 1 1 d . . .
C2 C 0.85755(15) 0.83539(14) 0.14425(12) 0.0231(10) Uani 1 1 d . . .
H2A H 0.8929 0.8514 0.1468 0.028 Uiso 1 1 calc R . .
H2B H 0.8434 0.8077 0.1632 0.028 Uiso 1 1 calc R . .
C3 C 0.80360(14) 0.77614(13) 0.09259(12) 0.0186(10) Uani 1 1 d . . .
C4 C 0.77245(13) 0.72567(13) 0.03125(12) 0.0198(10) Uani 1 1 d . . .
H4A H 0.7567 0.7002 0.0522 0.024 Uiso 1 1 calc R . .
H4B H 0.7914 0.7167 0.0132 0.024 Uiso 1 1 calc R . .
C5 C 0.68774(13) 0.69966(13) 0.01622(12) 0.0185(10) Uani 1 1 d . . .
C6 C 0.61066(14) 0.67533(13) -0.01645(13) 0.0221(10) Uani 1 1 d . . .
H6A H 0.5991 0.6486 0.0035 0.027 Uiso 1 1 calc R . .
H6B H 0.6009 0.6612 -0.0442 0.027 Uiso 1 1 calc R . .
C7 C 0.56174(14) 0.69742(15) 0.02802(12) 0.0236(11) Uani 1 1 d . . .
C8 C 0.50051(15) 0.71534(15) 0.05184(13) 0.0272(11) Uani 1 1 d . . .
H8A H 0.4946 0.6894 0.0713 0.033 Uiso 1 1 calc R . .
H8B H 0.4711 0.7043 0.0352 0.033 Uiso 1 1 calc R . .
C9 C 0.52120(14) 0.76320(15) 0.11577(13) 0.0234(10) Uani 1 1 d . . .
C10 C 0.52349(14) 0.81486(14) 0.17220(12) 0.0229(10) Uani 1 1 d . . .
H10A H 0.4955 0.8186 0.1787 0.027 Uiso 1 1 calc R . .
H10B H 0.5204 0.7874 0.1883 0.027 Uiso 1 1 calc R . .
C11 C 0.60203(14) 0.85679(15) 0.20651(12) 0.0212(10) Uani 1 1 d . . .
C12 C 0.66725(13) 0.91206(14) 0.25188(12) 0.0208(10) Uani 1 1 d . . .
H12A H 0.6593 0.8811 0.2648 0.025 Uiso 1 1 calc R . .
H12B H 0.6623 0.9316 0.2726 0.025 Uiso 1 1 calc R . .
C13 C 0.74550(14) 0.91677(15) 0.24302(11) 0.0223(11) Uani 1 1 d . . .
C14 C 0.83151(14) 0.94205(16) 0.23490(12) 0.0253(11) Uani 1 1 d . . .
H14A H 0.8287 0.9213 0.2584 0.030 Uiso 1 1 calc R . .
H14B H 0.8621 0.9726 0.2379 0.030 Uiso 1 1 calc R . .
C15 C 0.81805(14) 0.92676(14) 0.15664(11) 0.0207(10) Uani 1 1 d . . .
H15 H 0.7828 0.9144 0.1551 0.025 Uiso 1 1 calc R . .
C16 C 0.83418(14) 0.89886(14) 0.12812(12) 0.0208(10) Uani 1 1 d . . .
H16 H 0.8093 0.8797 0.1070 0.025 Uiso 1 1 calc R . .
C17 C 0.87541(14) 0.84150(14) 0.06801(12) 0.0200(10) Uani 1 1 d . . .
H17 H 0.9075 0.8441 0.0717 0.024 Uiso 1 1 calc R . .
C18 C 0.84694(13) 0.80806(13) 0.03169(12) 0.0185(10) Uani 1 1 d . . .
H18 H 0.8659 0.7954 0.0175 0.022 Uiso 1 1 calc R . .
C19 C 0.74315(13) 0.74596(13) -0.03487(11) 0.0167(10) Uani 1 1 d . . .
H19 H 0.7577 0.7313 -0.0527 0.020 Uiso 1 1 calc R . .
C20 C 0.69091(13) 0.73092(13) -0.04872(12) 0.0211(10) Uani 1 1 d . . .
H20 H 0.6819 0.7120 -0.0748 0.025 Uiso 1 1 calc R . .
C21 C 0.57755(13) 0.72947(14) -0.03836(12) 0.0231(11) Uani 1 1 d . . .
H21 H 0.5620 0.7090 -0.0630 0.028 Uiso 1 1 calc R . .
C22 C 0.54332(14) 0.74291(14) -0.01601(12) 0.0223(10) Uani 1 1 d . . .
H22 H 0.5114 0.7285 -0.0300 0.027 Uiso 1 1 calc R . .
C23 C 0.50200(15) 0.79499(14) 0.05890(12) 0.0243(11) Uani 1 1 d . . .
H23 H 0.4701 0.7821 0.0452 0.029 Uiso 1 1 calc R . .
C24 C 0.50591(13) 0.82459(13) 0.09775(12) 0.0217(10) Uani 1 1 d . . .
H24 H 0.4741 0.8207 0.1054 0.026 Uiso 1 1 calc R . .
C25 C 0.57225(14) 0.90539(14) 0.18228(12) 0.0214(10) Uani 1 1 d . . .
H25 H 0.5443 0.9063 0.1947 0.026 Uiso 1 1 calc R . .
C26 C 0.61914(13) 0.93711(14) 0.20640(12) 0.0205(10) Uani 1 1 d . . .
H26 H 0.6131 0.9514 0.2313 0.025 Uiso 1 1 calc R . .
C27 C 0.74554(14) 0.98805(14) 0.23110(11) 0.0206(10) Uani 1 1 d . . .
H27 H 0.7449 1.0074 0.2549 0.025 Uiso 1 1 calc R . .
C28 C 0.79615(14) 0.99622(14) 0.22346(12) 0.0212(10) Uani 1 1 d . . .
H28 H 0.8212 1.0244 0.2391 0.025 Uiso 1 1 calc R . .
C29 C 0.84507(14) 1.01752(14) 0.15766(13) 0.0226(10) Uani 1 1 d . . .
H29A H 0.8724 1.0352 0.1766 0.027 Uiso 1 1 calc R . .
H29B H 0.8487 1.0392 0.1347 0.027 Uiso 1 1 calc R . .
C30 C 0.88263(14) 0.98131(14) 0.11719(11) 0.0181(10) Uani 1 1 d . . .
C31 C 0.90643(13) 0.93032(13) 0.07869(12) 0.0201(10) Uani 1 1 d . . .
H31A H 0.9199 0.9578 0.0595 0.024 Uiso 1 1 calc R . .
H31B H 0.9335 0.9297 0.0924 0.024 Uiso 1 1 calc R . .
C32 C 0.85988(14) 0.88530(15) 0.01891(12) 0.0213(11) Uani 1 1 d . . .
C33 C 0.82056(13) 0.82604(14) -0.03659(12) 0.0208(10) Uani 1 1 d . . .
H33A H 0.8346 0.8079 -0.0492 0.025 Uiso 1 1 calc R . .
H33B H 0.8313 0.8557 -0.0528 0.025 Uiso 1 1 calc R . .
C34 C 0.74038(14) 0.81443(15) -0.05321(12) 0.0211(11) Uani 1 1 d . . .
C35 C 0.65637(14) 0.78155(15) -0.07652(13) 0.0260(11) Uani 1 1 d . . .
H35A H 0.6708 0.8132 -0.0902 0.031 Uiso 1 1 calc R . .
H35B H 0.6430 0.7566 -0.0981 0.031 Uiso 1 1 calc R . .
C36 C 0.60935(14) 0.81239(15) -0.04109(12) 0.0222(11) Uani 1 1 d . . .
C37 C 0.54522(16) 0.82212(15) -0.00986(13) 0.0295(11) Uani 1 1 d . . .
H37A H 0.5128 0.8055 -0.0222 0.035 Uiso 1 1 calc R . .
H37B H 0.5636 0.8537 -0.0235 0.035 Uiso 1 1 calc R . .
C38 C 0.55973(15) 0.87559(15) 0.04902(13) 0.0270(11) Uani 1 1 d . . .
C39 C 0.54823(15) 0.91439(14) 0.10991(13) 0.0255(11) Uani 1 1 d . . .
H39A H 0.5589 0.9423 0.0915 0.031 Uiso 1 1 calc R . .
H39B H 0.5177 0.9081 0.1227 0.031 Uiso 1 1 calc R . .
C40 C 0.62771(14) 0.96809(14) 0.14050(12) 0.0198(10) Uani 1 1 d . . .
C41 C 0.69571(13) 1.01390(13) 0.18834(12) 0.0202(10) Uani 1 1 d . . .
H41A H 0.7055 1.0387 0.1667 0.024 Uiso 1 1 calc R . .
H41B H 0.6926 1.0280 0.2144 0.024 Uiso 1 1 calc R . .
C42 C 0.76587(14) 1.01073(13) 0.16247(13) 0.0219(10) Uani 1 1 d . . .
O1S O 0.73415(16) 0.88921(16) 0.07492(13) 0.0757(13) Uiso 1 1 d D A .
C1S C 0.6926(2) 0.8787(3) 0.0998(2) 0.089(2) Uiso 1 1 d D . .
C2S C 0.6547(7) 0.8538(8) 0.0709(6) 0.098(9) Uiso 0.34(2) 1 d PDU A 1
C3S C 0.6693(4) 0.8216(7) 0.0548(8) 0.087(8) Uiso 0.34(2) 1 d PDU A 1
C2S' C 0.6566(4) 0.8273(4) 0.0877(4) 0.103(5) Uiso 0.66(2) 1 d PDU A 2
C3S' C 0.6812(4) 0.8033(3) 0.0706(4) 0.085(4) Uiso 0.66(2) 1 d PDU A 2
C4S C 0.7211(2) 0.8456(2) 0.0511(2) 0.084(2) Uiso 1 1 d D . .
O1W O 1.0629(8) 1.1243(11) 0.3975(8) 0.090(5) Uani 0.228(8) 1 d PU . .
O1W' O 1.0322(8) 1.0912(10) 0.4222(7) 0.090(5) Uani 0.272(8) 1 d PU . .
O2W O 0.9799(8) 0.9127(5) 0.3078(5) 0.143(8) Uani 0.50 1 d PU . .
O2W' O 1.0009(14) 0.9299(11) 0.3114(12) 0.270(17) Uani 0.50 1 d PU . .
O3W O 0.9466(5) 1.0298(5) 0.4626(5) 0.137(5) Uani 0.50 1 d PU . .
O3W' O 1.0414(9) 1.0872(10) 0.4417(10) 0.248(16) Uani 0.50 1 d PU . .
O4W O 0.89991(15) 0.80618(14) 0.22613(12) 0.0407(11) Uani 0.764(6) 1 d PU . .
O4W' O 0.9401(5) 0.8634(5) 0.2418(4) 0.0407(11) Uani 0.236(6) 1 d PU . .
O5W O 0.9798(7) 0.9530(7) 0.1993(5) 0.0407(11) Uani 0.176(6) 1 d PU . .
O5W' O 1.0000 1.0000 0.1724(7) 0.119(9) Uani 0.471(19) 3 d SPU . .
O5W" O 0.9663(8) 0.9831(7) 0.1931(6) 0.0407(11) Uani 0.17 1 d PU . .
O6W O 0.7254(3) 0.8182(3) 0.31601(15) 0.053(4) Uani 0.72(4) 1 d PU . .
O6W' O 0.724(2) 0.838(2) 0.3220(19) 0.25(2) Uani 0.28(4) 1 d PU . .
O7W O 0.7505(10) 0.8885(12) 0.3770(9) 0.069(5) Uani 0.50 1 d PU . .
O7W' O 0.7689(10) 0.8896(12) 0.3760(9) 0.069(5) Uani 0.50 1 d PU . .
O8W O 0.6272(19) 0.7507(18) 0.3272(14) 0.101(10) Uani 0.50 1 d PU . .
O8W' O 0.6425(18) 0.7495(18) 0.3176(14) 0.101(10) Uani 0.50 1 d PU . .
O9W' O 0.842(2) 0.923(2) 0.348(2) 0.18(3) Uani 0.178(13) 1 d PU . .
O9W O 0.82443(18) 0.85890(16) 0.30851(16) 0.068(2) Uani 0.822(13) 1 d PU . .
O10W O 0.7328(4) 0.8252(3) 0.1799(3) 0.077(3) Uani 0.50 1 d PU . .
O11W O 0.75925(11) 0.75399(12) 0.20317(10) 0.0468(10) Uani 1 1 d U . .
O12W O 0.9064(4) 0.9218(4) 0.2996(4) 0.119(4) Uani 0.50 1 d PU . .
O13W O 0.86797(13) 0.74160(13) 0.15320(12) 0.0576(11) Uani 1 1 d U . .
O14W O 0.8530(7) 0.9330(5) 0.3622(7) 0.132(9) Uani 0.50 1 d PU . .
O15W O 0.88731(13) 0.68007(12) 0.19521(11) 0.0525(10) Uani 1 1 d U . .
O16W O 0.6404(5) 0.7741(5) 0.1530(5) 0.130(4) Uani 0.50 1 d PU . .
O17W O 0.7483(6) 0.8070(5) 0.2641(4) 0.132(4) Uani 0.50 1 d PU . .
O18W O 0.6732(7) 0.7913(7) 0.1861(6) 0.176(6) Uani 0.50 1 d PU . .

loop_
_atom_site_aniso_label
_atom_site_aniso_U_11
_atom_site_aniso_U_22
_atom_site_aniso_U_33
_atom_site_aniso_U_23
_atom_site_aniso_U_13
_atom_site_aniso_U_12
O1 0.0309(17) 0.0364(17) 0.0237(17) 0.0043(13) 0.0006(13) 0.0217(15)
O2 0.0285(17) 0.0216(17) 0.0287(18) 0.0019(14) 0.0026(14) 0.0109(14)
O3 0.0242(16) 0.0233(16) 0.0228(18) 0.0021(14) 0.0002(13) 0.0116(13)
O4 0.0255(17) 0.0285(16) 0.0234(17) 0.0017(14) -0.0032(12) 0.0120(13)
O5 0.0396(19) 0.0224(16) 0.0250(17) 0.0028(13) 0.0023(13) 0.0159(14)
O6 0.0345(18) 0.0239(18) 0.0375(19) -0.0055(13) -0.0067(13) 0.0170(14)
O7 0.048(2) 0.029(2) 0.0250(18) 0.0031(13) 0.0008(14) 0.0238(15)
O8 0.0218(16) 0.0165(17) 0.0240(16) 0.0007(12) 0.0039(12) 0.0067(14)
O9 0.0297(17) 0.0160(16) 0.0261(17) 0.0058(13) -0.0007(12) 0.0132(13)
O10 0.0251(17) 0.0206(19) 0.0377(19) 0.0012(14) -0.0001(13) 0.0084(14)
O11 0.0237(17) 0.0248(19) 0.0419(19) 0.0049(14) 0.0023(14) 0.0096(15)
O12 0.0447(19) 0.0247(18) 0.0311(18) 0.0059(14) 0.0017(15) 0.0171(16)
O13 0.0249(16) 0.0274(16) 0.0194(17) 0.0075(14) 0.0049(13) 0.0144(13)
O14 0.0301(17) 0.0305(17) 0.0194(19) 0.0023(13) 0.0012(12) 0.0161(14)
N1 0.039(2) 0.029(2) 0.019(2) 0.0040(16) 0.0026(15) 0.0225(18)
N2 0.0210(19) 0.0183(19) 0.023(2) 0.0049(15) 0.0065(15) 0.0099(16)
N3 0.0177(19) 0.0192(19) 0.024(2) 0.0017(15) -0.0013(14) 0.0102(16)
N4 0.022(2) 0.0223(18) 0.0179(19) 0.0029(14) -0.0012(14) 0.0115(16)
N5 0.0169(19) 0.0250(19) 0.0185(19) 0.0082(15) 0.0003(15) 0.0100(16)
N6 0.0202(18) 0.0221(19) 0.024(2) 0.0073(15) -0.0031(15) 0.0101(16)
N7 0.029(2) 0.0218(19) 0.022(2) 0.0094(15) 0.0071(16) 0.0114(17)
N8 0.039(2) 0.0141(19) 0.021(2) -0.0019(15) 0.0017(16) 0.0109(16)
N9 0.029(2) 0.0167(19) 0.026(2) 0.0023(15) 0.0010(16) 0.0092(16)
N10 0.022(2) 0.0152(18) 0.0202(19) -0.0014(14) -0.0010(15) 0.0088(16)
N11 0.0244(19) 0.0159(19) 0.0205(19) 0.0047(14) 0.0002(15) 0.0125(16)
N12 0.024(2) 0.028(2) 0.0232(19) 0.0036(15) -0.0004(15) 0.0170(17)
N13 0.032(2) 0.031(2) 0.0184(19) 0.0043(15) 0.0013(15) 0.0183(19)
N14 0.047(2) 0.036(2) 0.014(2) 0.0045(15) 0.0071(16) 0.0292(19)
N15 0.024(2) 0.0142(19) 0.027(2) -0.0002(15) 0.0041(16) 0.0072(16)
N16 0.0187(19) 0.0147(19) 0.025(2) 0.0018(14) 0.0090(14) 0.0062(15)
N17 0.0184(18) 0.0176(19) 0.020(2) 0.0024(14) -0.0016(14) 0.0119(15)
N18 0.0187(18) 0.0086(18) 0.0195(19) -0.0005(14) -0.0036(14) 0.0045(14)
N19 0.022(2) 0.018(2) 0.0198(18) -0.0008(14) -0.0001(15) 0.0070(17)
N20 0.016(2) 0.021(2) 0.029(2) 0.0038(15) -0.0015(14) 0.0066(16)
N21 0.021(2) 0.025(2) 0.035(2) 0.0079(16) 0.0024(16) 0.0094(17)
N22 0.026(2) 0.021(2) 0.031(2) -0.0003(16) -0.0011(16) 0.0081(17)
N23 0.034(2) 0.020(2) 0.018(2) 0.0018(16) -0.0026(15) 0.0108(17)
N24 0.028(2) 0.023(2) 0.024(2) 0.0018(16) -0.0033(16) 0.0131(17)
N25 0.021(2) 0.025(2) 0.024(2) 0.0002(15) -0.0070(16) 0.0096(18)
N26 0.0196(19) 0.0212(19) 0.017(2) 0.0018(15) -0.0034(16) 0.0085(16)
N27 0.0166(18) 0.0239(19) 0.0144(18) 0.0037(14) 0.0034(15) 0.0078(15)
N28 0.0158(19) 0.0274(19) 0.0141(19) 0.0023(14) 0.0008(14) 0.0109(15)
C1 0.021(2) 0.026(2) 0.028(3) 0.013(2) 0.0049(19) 0.013(2)
C2 0.030(2) 0.023(2) 0.022(2) 0.0028(18) -0.0056(18) 0.017(2)
C3 0.018(2) 0.013(2) 0.023(3) 0.0017(19) -0.002(2) 0.007(2)
C4 0.016(2) 0.017(2) 0.030(2) -0.0020(18) -0.0012(18) 0.0114(18)
C5 0.020(2) 0.015(2) 0.017(2) 0.0025(19) 0.0059(19) 0.0067(19)
C6 0.020(2) 0.015(2) 0.024(2) -0.0012(17) -0.0039(18) 0.0033(19)
C7 0.018(2) 0.030(2) 0.018(3) 0.007(2) -0.0022(18) 0.009(2)
C8 0.027(2) 0.026(2) 0.024(2) 0.0028(19) 0.0029(19) 0.0097(19)
C9 0.023(2) 0.019(2) 0.027(3) 0.004(2) 0.0001(19) 0.0088(19)
C10 0.027(2) 0.024(2) 0.015(2) 0.0004(18) 0.0055(18) 0.011(2)
C11 0.024(2) 0.024(3) 0.021(2) 0.0037(18) 0.0015(18) 0.016(2)
C12 0.022(2) 0.021(2) 0.018(2) 0.0044(17) -0.0016(18) 0.0102(19)
C13 0.030(3) 0.029(3) 0.015(2) 0.0041(18) 0.0002(17) 0.020(2)
C14 0.026(2) 0.040(3) 0.021(2) 0.0029(19) -0.0002(18) 0.025(2)
C15 0.020(2) 0.020(2) 0.019(2) 0.0059(17) -0.0008(17) 0.0079(19)
C16 0.022(2) 0.023(2) 0.021(2) -0.0002(18) 0.0032(17) 0.0149(19)
C17 0.018(2) 0.020(2) 0.025(2) 0.0011(18) -0.0025(18) 0.0123(18)
C18 0.016(2) 0.020(2) 0.023(2) 0.0027(17) 0.0064(17) 0.0112(19)
C19 0.012(2) 0.015(2) 0.019(2) -0.0021(16) 0.0000(16) 0.0038(17)
C20 0.022(2) 0.011(2) 0.025(2) 0.0031(17) 0.0028(18) 0.0047(18)
C21 0.016(2) 0.021(2) 0.026(2) -0.0043(18) -0.0024(17) 0.0035(18)
C22 0.022(2) 0.021(2) 0.018(2) -0.0024(17) -0.0055(18) 0.0063(19)
C23 0.025(2) 0.025(2) 0.022(2) -0.0033(19) -0.0072(18) 0.011(2)
C24 0.019(2) 0.025(2) 0.027(2) 0.0007(18) -0.0068(17) 0.015(2)
C25 0.023(2) 0.019(2) 0.022(2) 0.0003(18) 0.0038(18) 0.0109(19)
C26 0.020(2) 0.025(2) 0.016(2) 0.0007(18) 0.0060(18) 0.0106(19)
C27 0.023(2) 0.028(2) 0.014(2) 0.0035(17) 0.0047(17) 0.015(2)
C28 0.024(2) 0.026(2) 0.016(2) -0.0022(18) -0.0027(17) 0.0140(19)
C29 0.024(2) 0.021(2) 0.024(2) -0.0002(18) 0.0044(18) 0.0125(19)
C30 0.020(2) 0.022(3) 0.014(2) -0.0004(18) -0.0032(18) 0.011(2)
C31 0.018(2) 0.013(2) 0.030(2) -0.0033(18) -0.0026(18) 0.0080(18)
C32 0.014(2) 0.026(3) 0.024(2) -0.007(2) -0.0016(18) 0.0096(19)
C33 0.013(2) 0.021(2) 0.023(2) 0.0077(18) 0.0107(17) 0.0037(18)
C34 0.023(3) 0.024(3) 0.017(2) -0.0024(18) -0.0020(17) 0.013(2)
C35 0.019(2) 0.028(2) 0.027(2) 0.0077(19) 0.0007(19) 0.0092(19)
C36 0.021(2) 0.022(3) 0.019(2) 0.0031(19) -0.0055(19) 0.008(2)
C37 0.039(3) 0.025(2) 0.027(3) 0.0037(19) -0.007(2) 0.017(2)
C38 0.028(2) 0.022(3) 0.026(3) 0.005(2) -0.009(2) 0.009(2)
C39 0.024(2) 0.019(2) 0.031(3) 0.0033(19) -0.0024(19) 0.0088(19)
C40 0.026(2) 0.018(2) 0.021(3) 0.000(2) 0.009(2) 0.015(2)
C41 0.018(2) 0.018(2) 0.025(2) 0.0089(17) 0.0060(17) 0.0105(19)
C42 0.027(2) 0.019(2) 0.018(3) -0.0004(19) 0.002(2) 0.0100(19)
O1W 0.071(10) 0.135(14) 0.100(12) 0.024(9) -0.017(8) 0.078(10)
O1W' 0.071(10) 0.135(14) 0.100(12) 0.024(9) -0.017(8) 0.078(10)
O2W 0.192(16) 0.051(7) 0.097(8) 0.028(6) 0.055(10) -0.005(8)
O2W' 0.31(4) 0.17(2) 0.39(4) 0.04(2) -0.03(3) 0.16(3)
O3W 0.116(9) 0.147(10) 0.215(15) -0.036(10) -0.061(9) 0.115(9)
O3W' 0.173(19) 0.20(2) 0.37(4) -0.16(2) -0.15(2) 0.093(17)
O4W 0.046(2) 0.046(2) 0.037(2) 0.0086(17) 0.0079(17) 0.028(2)
O4W' 0.046(2) 0.046(2) 0.037(2) 0.0086(17) 0.0079(17) 0.028(2)
O5W 0.046(2) 0.046(2) 0.037(2) 0.0086(17) 0.0079(17) 0.028(2)
O5W' 0.139(13) 0.139(13) 0.078(14) 0.000 0.000 0.069(6)
O5W" 0.046(2) 0.046(2) 0.037(2) 0.0086(17) 0.0079(17) 0.028(2)
O6W 0.104(6) 0.037(5) 0.031(5) 0.000(2) -0.010(3) 0.045(4)
O6W' 0.28(4) 0.08(3) 0.32(5) 0.01(3) 0.03(4) 0.05(3)
O7W 0.144(18) 0.072(3) 0.039(3) 0.006(2) 0.019(10) 0.090(12)
O7W' 0.144(18) 0.072(3) 0.039(3) 0.006(2) 0.019(10) 0.090(12)
O8W 0.19(3) 0.049(3) 0.080(18) -0.042(9) -0.091(16) 0.074(13)
O8W' 0.19(3) 0.049(3) 0.080(18) -0.042(9) -0.091(16) 0.074(13)
O9W' 0.08(3) 0.22(6) 0.26(6) 0.13(5) 0.04(3) 0.10(4)
O9W 0.084(4) 0.053(3) 0.082(4) 0.021(3) -0.005(3) 0.046(3)
O10W 0.105(7) 0.071(6) 0.070(6) 0.015(4) 0.035(5) 0.055(6)
O11W 0.0328(19) 0.041(2) 0.047(2) -0.0046(16) 0.0025(16) 0.0039(16)
O12W 0.107(8) 0.070(7) 0.165(12) 0.034(7) -0.026(8) 0.033(6)
O13W 0.055(2) 0.058(2) 0.064(3) -0.0012(19) 0.0011(18) 0.032(2)
O14W 0.098(12) 0.044(7) 0.21(2) -0.084(10) 0.002(11) 0.005(6)
O15W 0.054(2) 0.045(2) 0.064(2) 0.0145(17) 0.0279(18) 0.0284(18)
O16W 0.113(9) 0.121(10) 0.147(12) -0.001(8) -0.006(9) 0.052(8)
O17W 0.172(12) 0.125(10) 0.139(11) -0.005(8) 0.002(9) 0.105(10)
O18W 0.170(16) 0.156(14) 0.188(17) 0.024(13) -0.025(14) 0.071(12)

loop_
_geom_bond_atom_site_label_1
_geom_bond_atom_site_label_2
_geom_bond_distance
_geom_bond_site_symmetry_2
_geom_bond_publ_flag
O1 C1 1.247(5) . ?
O2 C3 1.223(5) . ?
O3 C5 1.227(5) . ?
O4 C7 1.235(5) . ?
O5 C9 1.219(5) . ?
O6 C11 1.213(5) . ?
O7 C13 1.232(5) . ?
O8 C30 1.233(5) . ?
O9 C32 1.232(5) . ?
O10 C34 1.231(5) . ?
O11 C36 1.229(5) . ?
O12 C38 1.227(5) . ?
O13 C40 1.227(5) . ?
O14 C42 1.213(5) . ?
N1 C1 1.369(6) . ?
N1 C16 1.434(5) . ?
N1 C2 1.449(5) . ?
N2 C3 1.378(5) . ?
N2 C2 1.432(5) . ?
N2 C17 1.458(5) . ?
N3 C3 1.359(5) . ?
N3 C4 1.427(5) . ?
N3 C18 1.460(5) . ?
N4 C5 1.383(5) . ?
N4 C4 1.446(5) . ?
N4 C19 1.457(5) . ?
N5 C5 1.340(5) . ?
N5 C6 1.433(5) . ?
N5 C20 1.442(5) . ?
N6 C7 1.379(5) . ?
N6 C21 1.437(5) . ?
N6 C6 1.470(5) . ?
N7 C7 1.352(6) . ?
N7 C8 1.435(6) . ?
N7 C22 1.459(5) . ?
N8 C9 1.375(6) . ?
N8 C8 1.442(5) . ?
N8 C23 1.445(5) . ?
N9 C9 1.364(5) . ?
N9 C24 1.442(5) . ?
N9 C10 1.461(5) . ?
N10 C11 1.361(5) . ?
N10 C10 1.435(5) . ?
N10 C25 1.459(5) . ?
N11 C11 1.385(5) . ?
N11 C12 1.445(5) . ?
N11 C26 1.472(5) . ?
N12 C13 1.350(5) . ?
N12 C27 1.448(5) . ?
N12 C12 1.468(5) . ?
N13 C13 1.375(5) . ?
N13 C28 1.437(5) . ?
N13 C14 1.446(5) . ?
N14 C1 1.341(6) . ?
N14 C15 1.459(5) . ?
N14 C14 1.465(5) . ?
N15 C30 1.358(5) . ?
N15 C15 1.452(5) . ?
N15 C29 1.460(5) . ?
N16 C30 1.371(5) . ?
N16 C16 1.454(5) . ?
N16 C31 1.459(5) . ?
N17 C32 1.353(5) . ?
N17 C31 1.420(5) . ?
N17 C17 1.464(5) . ?
N18 C32 1.382(5) . ?
N18 C33 1.434(5) . ?
N18 C18 1.455(5) . ?
N19 C34 1.350(5) . ?
N19 C19 1.424(5) . ?
N19 C33 1.478(5) . ?
N20 C34 1.367(5) . ?
N20 C20 1.471(5) . ?
N20 C35 1.471(5) . ?
N21 C36 1.356(6) . ?
N21 C21 1.454(5) . ?
N21 C35 1.458(5) . ?
N22 C36 1.366(5) . ?
N22 C22 1.439(5) . ?
N22 C37 1.446(6) . ?
N23 C38 1.381(6) . ?
N23 C37 1.448(5) . ?
N23 C23 1.453(5) . ?
N24 C38 1.343(6) . ?
N24 C24 1.443(5) . ?
N24 C39 1.446(5) . ?
N25 C40 1.382(5) . ?
N25 C39 1.435(5) . ?
N25 C25 1.452(5) . ?
N26 C40 1.356(5) . ?
N26 C26 1.428(5) . ?
N26 C41 1.462(5) . ?
N27 C42 1.389(5) . ?
N27 C41 1.416(5) . ?
N27 C27 1.457(5) . ?
N28 C42 1.368(5) . ?
N28 C29 1.434(5) . ?
N28 C28 1.467(5) . ?
C15 C16 1.551(6) . ?
C17 C18 1.553(6) . ?
C19 C20 1.566(5) . ?
C21 C22 1.552(6) . ?
C23 C24 1.551(6) . ?
C25 C26 1.549(6) . ?
C27 C28 1.536(6) . ?
O1S C1S 1.452(7) . ?
O1S C4S 1.469(7) . ?
C1S C2S 1.430(10) . ?
C1S C2S' 1.523(9) . ?
C2S C3S 1.435(10) . ?
C3S C4S 1.449(10) . ?
C2S' C3S' 1.463(9) . ?
C3S' C4S 1.470(8) . ?
O1W O1W' 1.31(4) . ?
O1W O14W 1.33(3) 3_675 ?
O1W O3W' 1.77(4) . ?
O1W' O3W' 0.74(3) . ?
O2W O2W' 0.63(5) . ?
O4W O4W' 1.715(15) . ?
O5W O5W" 1.12(2) 2_765 ?
O5W O5W" 1.26(3) . ?
O5W O5W' 1.58(2) . ?
O5W' O5W" 1.16(2) 3_675 ?
O5W' O5W" 1.16(2) 2_765 ?
O5W' O5W" 1.16(2) . ?
O5W' O5W 1.58(2) 2_765 ?
O5W' O5W 1.58(2) 3_675 ?
O5W" O5W 1.12(2) 3_675 ?
O5W" O5W" 1.63(4) 3_675 ?
O5W" O5W" 1.63(4) 2_765 ?
O6W O6W' 0.71(8) . ?
O7W O7W' 0.58(3) . ?
O8W O8W' 0.60(7) . ?
O9W' O14W 0.57(8) . ?
O10W O18W 1.68(2) . ?
O14W O1W 1.33(3) 2_765 ?
O16W O18W 1.42(2) . ?
